data_4300568
_journal_name_full 'Inorganic Chemistry'
_journal_paper_doi 10.1021/ic051573l
_journal_year 2006
_chemical_formula_moiety 'C34 H24 Co1 N10 O2, 2(H2 O)'
_chemical_formula_structural 'C34 H28 N10 CO O4'
_chemical_formula_sum 'C34 H28 Co N10 O4'
_chemical_formula_weight 699.59
_space_group_IT_number 14
_symmetry_cell_setting monoclinic
_symmetry_space_group_name_Hall '-P 2yn'
_symmetry_space_group_name_H-M 'P 1 21/n 1'
_cell_angle_alpha 90
_cell_angle_beta 90.58(2)
_cell_angle_gamma 90
_cell_formula_units_Z 4
_cell_length_a 13.785(5)
_cell_length_b 14.015(2)
_cell_length_c 17.271(3)
_cell_measurement_temperature 293(2)
_cell_measurement_wavelength 0.71073
_cell_volume 3336.5(14)
_diffrn_ambient_temperature 293(2)
_exptl_crystal_density_diffrn 1.393
_cod_original_sg_symbol_H-M 'P 21/n'
_cod_database_code 4300568

loop_
_symmetry_equiv_pos_as_xyz
'x, y, z'
'-x+1/2, y+1/2, -z+1/2'
'-x, -y, -z'
'x-1/2, -y-1/2, z-1/2'

loop_
_atom_site_label
_atom_site_type_symbol
_atom_site_fract_x
_atom_site_fract_y
_atom_site_fract_z
_atom_site_U_iso_or_equiv
_atom_site_adp_type
_atom_site_occupancy
_atom_site_symmetry_multiplicity
_atom_site_calc_flag
_atom_site_refinement_flags
_atom_site_disorder_assembly
_atom_site_disorder_group
C1A C 0.7518(4) 0.0326(4) 0.1239(3) 0.0460(13) Uani 1 1 d . . .
C1B C 0.4125(4) 0.1693(4) 0.2649(3) 0.0508(14) Uani 1 1 d . . .
C2A C 0.8188(4) -0.0182(4) 0.0710(3) 0.0476(13) Uani 1 1 d . . .
C2B C 0.3385(4) 0.2200(5) 0.3095(4) 0.0622(17) Uani 1 1 d . . .
C3A C 0.8753(4) -0.0935(4) 0.0955(3) 0.0602(16) Uani 1 1 d . . .
H3A H 0.8751 -0.1128 0.1471 0.072 Uiso 1 1 calc R . .
C3B C 0.2917(5) 0.1779(6) 0.3706(4) 0.094(2) Uani 1 1 d . . .
H3B H 0.3077 0.1164 0.3864 0.113 Uiso 1 1 calc R . .
C4A C 0.9325(5) -0.1402(4) 0.0418(4) 0.0714(18) Uani 1 1 d . . .
H4A H 0.9713 -0.1915 0.0566 0.086 Uiso 1 1 calc R . .
C4B C 0.2182(6) 0.2306(10) 0.4094(5) 0.121(3) Uani 1 1 d . . .
H4B H 0.1836 0.2042 0.4501 0.145 Uiso 1 1 calc R . .
C5A C 0.9308(5) -0.1096(5) -0.0329(4) 0.0714(19) Uani 1 1 d . . .
H5A H 0.9669 -0.1406 -0.0706 0.086 Uiso 1 1 calc R . .
C5B C 0.2008(8) 0.3207(9) 0.3842(7) 0.129(4) Uani 1 1 d . . .
H5B H 0.1549 0.3578 0.4093 0.155 Uiso 1 1 calc R . .
C6A C 0.8752(5) -0.0324(5) -0.0514(4) 0.0716(19) Uani 1 1 d . . .
H6A H 0.8767 -0.0106 -0.1023 0.086 Uiso 1 1 calc R . .
C6B C 0.2488(7) 0.3575(7) 0.3237(6) 0.119(3) Uani 1 1 d . . .
H6B H 0.234 0.4191 0.3075 0.142 Uiso 1 1 calc R . .
C7A C 0.7511(4) 0.1377(4) 0.1314(3) 0.0447(13) Uani 1 1 d . . .
C7B C 0.4050(4) 0.1587(4) 0.1801(3) 0.0533(15) Uani 1 1 d . . .
C8A C 0.8149(4) 0.1977(4) 0.0948(3) 0.0596(16) Uani 1 1 d . . .
H8A H 0.8617 0.1729 0.0621 0.071 Uiso 1 1 calc R . .
C8B C 0.3285(5) 0.1916(5) 0.1354(4) 0.0720(19) Uani 1 1 d . . .
H8B H 0.2761 0.2219 0.1583 0.086 Uiso 1 1 calc R . .
C9A C 0.8090(5) 0.2953(4) 0.1069(4) 0.0690(18) Uani 1 1 d . . .
H9A H 0.8528 0.3364 0.0835 0.083 Uiso 1 1 calc R . .
C9B C 0.3308(6) 0.1787(5) 0.0563(4) 0.091(2) Uani 1 1 d . . .
H9B H 0.2793 0.1993 0.0254 0.109 Uiso 1 1 calc R . .
C10A C 0.7373(5) 0.3304(4) 0.1539(4) 0.0677(18) Uani 1 1 d . . .
H10A H 0.7309 0.3956 0.1624 0.081 Uiso 1 1 calc R . .
C10B C 0.4089(7) 0.1359(6) 0.0236(4) 0.090(2) Uani 1 1 d . . .
H10B H 0.4119 0.1278 -0.0298 0.108 Uiso 1 1 calc R . .
C11A C 0.6758(5) 0.2666(4) 0.1878(3) 0.0641(17) Uani 1 1 d . . .
H11A H 0.6273 0.2902 0.2196 0.077 Uiso 1 1 calc R . .
C11B C 0.4826(6) 0.1051(5) 0.0701(3) 0.080(2) Uani 1 1 d . . .
H11B H 0.536 0.0759 0.0477 0.096 Uiso 1 1 calc R . .
C12A C 0.5948(4) -0.1277(4) 0.1998(3) 0.0464(14) Uani 1 1 d . . .
C12B C 0.5959(4) 0.0995(4) 0.3862(3) 0.0475(14) Uani 1 1 d . . .
C13A C 0.5710(4) -0.2320(4) 0.2081(3) 0.0466(14) Uani 1 1 d . . .
C13B C 0.6239(4) 0.0952(4) 0.4694(3) 0.0486(14) Uani 1 1 d . . .
C14A C 0.6358(4) -0.3018(4) 0.1877(3) 0.0569(16) Uani 1 1 d . . .
H14A H 0.6954 -0.2858 0.1666 0.068 Uiso 1 1 calc R . .
C14B C 0.5570(5) 0.1042(4) 0.5267(3) 0.0647(17) Uani 1 1 d . . .
H14B H 0.4923 0.1158 0.5142 0.078 Uiso 1 1 calc R . .
C15A C 0.6111(5) -0.3963(4) 0.1991(4) 0.0710(18) Uani 1 1 d . . .
H15A H 0.6562 -0.4429 0.1865 0.085 Uiso 1 1 calc R . .
C15B C 0.5853(6) 0.0962(5) 0.6031(4) 0.081(2) Uani 1 1 d . . .
H15B H 0.5376 0.098 0.6408 0.098 Uiso 1 1 calc R . .
C16A C 0.4652(5) -0.3560(5) 0.2457(3) 0.0688(18) Uani 1 1 d . . .
H16A H 0.4056 -0.3743 0.2657 0.083 Uiso 1 1 calc R . .
C16B C 0.7404(5) 0.0781(6) 0.5703(4) 0.091(2) Uani 1 1 d . . .
H16B H 0.8051 0.0702 0.5846 0.109 Uiso 1 1 calc R . .
C17A C 0.4822(4) -0.2599(4) 0.2379(3) 0.0574(15) Uani 1 1 d . . .
H17A H 0.4359 -0.2151 0.2521 0.069 Uiso 1 1 calc R . .
C17B C 0.7181(5) 0.0807(5) 0.4916(3) 0.0692(18) Uani 1 1 d . . .
H17B H 0.7663 0.0727 0.4549 0.083 Uiso 1 1 calc R . .
N1A N 0.6867(3) -0.0087(3) 0.1653(2) 0.0455(11) Uani 1 1 d . . .
N1B N 0.4906(3) 0.1325(3) 0.2941(2) 0.0500(12) Uani 1 1 d . . .
N2A N 0.8189(4) 0.0139(3) -0.0022(3) 0.0605(13) Uani 1 1 d . . .
N2B N 0.3180(4) 0.3083(4) 0.2855(4) 0.0869(18) Uani 1 1 d . . .
N3A N 0.6816(3) 0.1726(3) 0.1777(2) 0.0510(12) Uani 1 1 d . . .
N3B N 0.4808(4) 0.1156(3) 0.1469(2) 0.0603(13) Uani 1 1 d . . .
N4A N 0.6752(3) -0.1067(3) 0.1630(2) 0.0454(11) Uani 1 1 d . . .
N4B N 0.5092(4) 0.1362(3) 0.3723(2) 0.0543(12) Uani 1 1 d . . .
N5A N 0.5262(4) -0.4243(4) 0.2272(3) 0.0763(15) Uani 1 1 d . . .
N5B N 0.6765(5) 0.0860(5) 0.6259(3) 0.0896(19) Uani 1 1 d . . .
O1A O 0.5348(3) -0.0693(3) 0.2299(2) 0.0619(11) Uani 1 1 d . . .
O1B O 0.6545(3) 0.0679(3) 0.33646(19) 0.0601(10) Uani 1 1 d . . .
O1C O 0.4699(4) -0.6120(4) 0.1924(4) 0.136(2) Uani 1 1 d . . .
H1A H 0.4513 -0.6348 0.2446 0.204 Uiso 1 1 d R . .
H1B H 0.4924 -0.5434 0.1962 0.204 Uiso 1 1 d R . .
Co1 Co 0.59007(6) 0.06799(5) 0.22654(4) 0.0490(3) Uani 1 1 d . . .
O1D O 0.009(2) 0.0964(19) 0.5025(15) 0.173(9) Uiso 0.33 1 d P A 1
O1E O 0.0601(16) 0.0955(15) 0.5403(12) 0.138(7) Uiso 0.33 1 d P B 2
O1F O 1 0 0.5 0.271(11) Uiso 0.67 2 d SP C 3

loop_
_atom_site_aniso_label
_atom_site_aniso_U_11
_atom_site_aniso_U_22
_atom_site_aniso_U_33
_atom_site_aniso_U_23
_atom_site_aniso_U_13
_atom_site_aniso_U_12
C1A 0.054(4) 0.048(3) 0.036(3) 0.004(2) 0.007(3) 0.001(3)
C1B 0.054(4) 0.045(3) 0.054(3) -0.001(3) 0.001(3) -0.004(3)
C2A 0.050(3) 0.041(3) 0.052(3) -0.003(3) 0.008(3) -0.003(3)
C2B 0.051(4) 0.066(4) 0.069(4) -0.013(3) -0.013(3) 0.005(3)
C3A 0.070(4) 0.051(4) 0.061(4) 0.005(3) 0.006(3) -0.001(3)
C3B 0.081(5) 0.127(7) 0.076(5) 0.008(5) 0.004(4) 0.013(5)
C4A 0.062(4) 0.048(4) 0.104(5) -0.001(4) 0.015(4) 0.011(3)
C4B 0.079(6) 0.196(12) 0.087(6) -0.005(7) 0.011(5) 0.006(7)
C5A 0.065(4) 0.072(5) 0.077(5) -0.012(4) 0.023(4) 0.007(4)
C5B 0.107(8) 0.162(12) 0.118(9) -0.073(8) -0.009(7) 0.027(8)
C6A 0.076(5) 0.084(5) 0.055(4) -0.005(3) 0.022(4) 0.008(4)
C6B 0.103(7) 0.107(8) 0.146(9) -0.051(7) -0.010(7) 0.025(6)
C7A 0.050(3) 0.041(3) 0.043(3) 0.001(2) 0.004(3) -0.004(3)
C7B 0.061(4) 0.044(3) 0.055(4) 0.000(3) -0.004(3) -0.010(3)
C8A 0.063(4) 0.049(4) 0.068(4) -0.003(3) 0.006(3) -0.004(3)
C8B 0.074(5) 0.072(5) 0.070(4) 0.001(4) -0.017(4) -0.010(4)
C9A 0.083(5) 0.052(4) 0.073(4) 0.008(3) 0.008(4) -0.015(4)
C9B 0.109(7) 0.079(6) 0.085(6) 0.009(4) -0.049(5) -0.016(5)
C10A 0.084(5) 0.043(4) 0.077(4) -0.004(3) -0.002(4) -0.005(4)
C10B 0.119(7) 0.095(6) 0.057(4) 0.000(4) -0.022(5) -0.007(5)
C11A 0.081(5) 0.048(4) 0.064(4) -0.009(3) 0.011(3) 0.000(4)
C11B 0.105(6) 0.089(5) 0.046(4) -0.008(3) -0.009(4) -0.006(4)
C12A 0.061(4) 0.038(3) 0.040(3) 0.001(2) 0.003(3) -0.004(3)
C12B 0.061(4) 0.043(3) 0.038(3) -0.003(2) 0.009(3) -0.008(3)
C13A 0.055(4) 0.047(3) 0.038(3) 0.001(2) 0.003(3) -0.001(3)
C13B 0.053(4) 0.047(3) 0.045(3) -0.004(2) 0.004(3) -0.008(3)
C14A 0.061(4) 0.044(3) 0.065(4) -0.001(3) 0.010(3) -0.004(3)
C14B 0.065(4) 0.078(4) 0.051(4) -0.006(3) 0.005(3) -0.009(3)
C15A 0.086(5) 0.042(4) 0.085(5) 0.000(3) 0.016(4) -0.004(3)
C15B 0.102(6) 0.093(6) 0.050(4) -0.010(4) 0.012(4) -0.021(5)
C16A 0.073(5) 0.060(4) 0.074(4) 0.002(4) 0.016(4) -0.022(4)
C16B 0.085(5) 0.131(7) 0.057(4) 0.015(5) -0.016(4) -0.022(5)
C17A 0.063(4) 0.054(4) 0.055(3) 0.001(3) 0.009(3) -0.006(3)
C17B 0.075(5) 0.086(5) 0.047(3) 0.000(3) 0.009(3) -0.012(4)
N1A 0.059(3) 0.040(3) 0.037(2) -0.001(2) 0.008(2) -0.004(2)
N1B 0.061(3) 0.046(3) 0.043(3) -0.004(2) 0.003(2) -0.003(3)
N2A 0.073(3) 0.061(3) 0.048(3) -0.002(2) 0.014(3) 0.004(3)
N2B 0.084(4) 0.061(4) 0.115(5) -0.018(3) -0.008(4) 0.012(3)
N3A 0.063(3) 0.038(3) 0.052(3) -0.007(2) 0.009(2) -0.003(2)
N3B 0.078(4) 0.060(3) 0.042(3) 0.000(2) -0.009(3) -0.009(3)
N4A 0.059(3) 0.039(3) 0.039(2) 0.0032(19) 0.011(2) -0.003(2)
N4B 0.067(3) 0.055(3) 0.042(3) -0.007(2) 0.005(2) 0.004(3)
N5A 0.091(4) 0.048(3) 0.090(4) 0.001(3) 0.005(3) -0.017(3)
N5B 0.114(5) 0.111(5) 0.044(3) 0.004(3) -0.003(4) -0.036(4)
O1A 0.069(3) 0.046(2) 0.072(3) -0.007(2) 0.027(2) -0.006(2)
O1B 0.061(2) 0.078(3) 0.042(2) -0.006(2) 0.0078(18) 0.007(2)
O1C 0.137(5) 0.063(3) 0.209(7) -0.018(4) 0.047(5) -0.016(3)
Co1 0.0638(5) 0.0441(4) 0.0393(4) -0.0043(4) 0.0089(3) -0.0008(4)

loop_
_geom_bond_atom_site_label_1
_geom_bond_atom_site_label_2
_geom_bond_distance
_geom_bond_site_symmetry_2
_geom_bond_publ_flag
C1A N1A 1.290(6) . ?
C1A C7A 1.480(7) . ?
C1A C2A 1.487(7) . ?
C1B N1B 1.291(7) . ?
C1B C2B 1.469(8) . ?
C1B C7B 1.474(7) . ?
C2A N2A 1.341(6) . ?
C2A C3A 1.377(7) . ?
C2B N2B 1.334(8) . ?
C2B C3B 1.376(9) . ?
C3A C4A 1.389(8) . ?
C3B C4B 1.426(11) . ?
C4A C5A 1.360(8) . ?
C4B C5B 1.357(13) . ?
C5A C6A 1.362(8) . ?
C5B C6B 1.346(12) . ?
C6A N2A 1.326(7) . ?
C6B N2B 1.353(9) . ?
C7A N3A 1.347(6) . ?
C7A C8A 1.374(7) . ?
C7B N3B 1.340(7) . ?
C7B C8B 1.380(8) . ?
C8A C9A 1.386(8) . ?
C8B C9B 1.379(9) . ?
C9A C10A 1.377(8) . ?
C9B C10B 1.361(10) . ?
C10A C11A 1.367(8) . ?
C10B C11B 1.359(9) . ?
C11A N3A 1.332(6) . ?
C11B N3B 1.336(7) . ?
C12A O1A 1.278(6) . ?
C12A N4A 1.317(6) . ?
C12A C13A 1.506(7) . ?
C12B O1B 1.266(6) . ?
C12B N4B 1.321(7) . ?
C12B C13B 1.485(7) . ?
C13A C14A 1.373(7) . ?
C13A C17A 1.389(7) . ?
C13B C14B 1.365(7) . ?
C13B C17B 1.365(8) . ?
C14A C15A 1.382(8) . ?
C14B C15B 1.377(8) . ?
C15A N5A 1.330(8) . ?
C15B N5B 1.321(9) . ?
C16A N5A 1.315(8) . ?
C16A C17A 1.374(8) . ?
C16B N5B 1.313(8) . ?
C16B C17B 1.390(8) . ?
N1A N4A 1.383(5) . ?
N1A Co1 2.019(4) . ?
N1B N4B 1.372(5) . ?
N1B Co1 2.023(4) . ?
N3A Co1 2.115(4) . ?
N3B Co1 2.136(5) . ?
O1A Co1 2.071(4) . ?
O1B Co1 2.088(4) . ?
